data_7242675
loop_
_publ_author_name
'Pampana, V. Kishore Kumar'
'Charpe, Vaibhav Pramod'
'Sagadevan, Arunachalam'
'Das, Deb Kumar'
'Lin, Chun-Cheng'
'Hwu, Jih Ru'
'Hwang, Kuo Chu'

_publ_section_title
;
 Oxy-sulfonylation of terminal alkynes via C--S coupling enabled by copper
 photoredox catalysis
;
_journal_issue 10
_journal_name_full 'Green Chemistry'
_journal_page_first 3569
_journal_page_last 3574
_journal_paper_doi 10.1039/D1GC00736J
_journal_volume 23
_journal_year 2021
_chemical_formula_sum 'C13 H12 O3 S2'
_chemical_formula_weight 280.35
_space_group_crystal_system triclinic
_space_group_IT_number 2
_space_group_name_Hall '-P 1'
_space_group_name_H-M_alt 'P -1'
_atom_sites_solution_hydrogens geom
_audit_creation_method SHELXL-2014/6
_audit_update_record
;
2020-06-08 deposited with the CCDC.	2021-04-19 downloaded from the CCDC.
;
_cell_angle_alpha 84.488(5)
_cell_angle_beta 88.558(5)
_cell_angle_gamma 89.975(5)
_cell_formula_units_Z 8
_cell_length_a 5.5069(6)
_cell_length_b 13.3044(16)
_cell_length_c 35.296(4)
_cell_measurement_reflns_used 7717
_cell_measurement_temperature 100(2)
_cell_measurement_theta_max 26.3007
_cell_measurement_theta_min 2.4302
_cell_volume 2573.2(5)
_computing_cell_refinement 'SAINT V8.34A (Bruker AXS Inc., 2013)'
_computing_data_collection 'Bruker APEX2'
_computing_data_reduction 'SAINT V8.34A (Bruker AXS Inc., 2013)'
_computing_molecular_graphics 'Bruker SHELXTL'
_computing_publication_material 'Bruker SHELXTL'
_computing_structure_refinement 'SHELXL-2014/6 (Sheldrick, 2014)'
_diffrn_ambient_temperature 100(2)
_diffrn_detector_area_resol_mean 8.3333
_diffrn_measured_fraction_theta_full 0.989
_diffrn_measured_fraction_theta_max 0.987
_diffrn_measurement_device_type 'Bruker APEX-II CCD'
_diffrn_measurement_method '\f and \w scans'
_diffrn_radiation_type MoK\a
_diffrn_radiation_wavelength 0.71073
_diffrn_reflns_av_R_equivalents 0.0626
_diffrn_reflns_av_unetI/netI 0.0739
_diffrn_reflns_Laue_measured_fraction_full 0.989
_diffrn_reflns_Laue_measured_fraction_max 0.987
_diffrn_reflns_limit_h_max 5
_diffrn_reflns_limit_h_min -6
_diffrn_reflns_limit_k_max 16
_diffrn_reflns_limit_k_min -16
_diffrn_reflns_limit_l_max 42
_diffrn_reflns_limit_l_min -44
_diffrn_reflns_number 34484
_diffrn_reflns_point_group_measured_fraction_full 0.989
_diffrn_reflns_point_group_measured_fraction_max 0.987
_diffrn_reflns_theta_full 25.242
_diffrn_reflns_theta_max 26.479
_diffrn_reflns_theta_min 1.160
_exptl_absorpt_coefficient_mu 0.410
_exptl_absorpt_correction_T_max 0.9485
_exptl_absorpt_correction_T_min 0.8205
_exptl_absorpt_correction_type multi-scan
_exptl_absorpt_process_details 'SADABS V2014/4 (Bruker AXS Inc.)'
_exptl_crystal_colour colorless
_exptl_crystal_density_diffrn 1.447
_exptl_crystal_density_meas ?
_exptl_crystal_density_method 'not measured'
_exptl_crystal_description acicular
_exptl_crystal_F_000 1168
_exptl_crystal_size_max 0.20
_exptl_crystal_size_mid 0.03
_exptl_crystal_size_min 0.03
_refine_diff_density_max 1.451
_refine_diff_density_min -0.852
_refine_diff_density_rms 0.161
_refine_ls_extinction_method none
_refine_ls_goodness_of_fit_ref 1.214
_refine_ls_hydrogen_treatment constr
_refine_ls_matrix_type full
_refine_ls_number_parameters 653
_refine_ls_number_reflns 10470
_refine_ls_number_restraints 0
_refine_ls_restrained_S_all 1.214
_refine_ls_R_factor_all 0.1488
_refine_ls_R_factor_gt 0.1323
_refine_ls_shift/su_max 0.003
_refine_ls_shift/su_mean 0.000
_refine_ls_structure_factor_coef Fsqd
_refine_ls_weighting_details 'w=1/[\s^2^(Fo^2^)+57.3237P] where P=(Fo^2^+2Fc^2^)/3'
_refine_ls_weighting_scheme calc
_refine_ls_wR_factor_gt 0.3010
_refine_ls_wR_factor_ref 0.3075
_reflns_Friedel_coverage 0.000
_reflns_number_gt 8563
_reflns_number_total 10470
_reflns_threshold_expression 'I > 2\s(I)'
_cod_data_source_file d1gc00736j2.cif
_cod_data_source_block 180534lt_0m_a
_cod_depositor_comments
;
The following automatic conversions were performed:

data item '_exptl_crystal_density_meas' value 'not measured' was
changed to '?' -- the value is perceived as not measured.

Automatic conversion script
Id: cif_fix_values 7556 2019-12-06 15:28:31Z antanas 

 Adding full bibliography for 7242675--7242676.cif.
;
_cod_database_code 7242675
_shelx_space_group_comment
;
The symmetry employed for this shelxl refinement is uniquely defined
by the following loop, which should always be used as a source of
symmetry information in preference to the above space-group names.
They are only intended as comments.
;
_shelxl_version_number 2014/6

loop_
_space_group_symop_operation_xyz
'x, y, z'
'-x, -y, -z'

loop_
_atom_site_label
_atom_site_type_symbol
_atom_site_fract_x
_atom_site_fract_y
_atom_site_fract_z
_atom_site_U_iso_or_equiv
_atom_site_adp_type
_atom_site_occupancy
_atom_site_site_symmetry_order
_atom_site_calc_flag
_atom_site_refinement_flags_posn
_atom_site_refinement_flags_adp
_atom_site_refinement_flags_occupancy
_atom_site_disorder_assembly
_atom_site_disorder_group
C1 C 1.1696(17) 0.1101(7) 0.2303(3) 0.0216(19) Uani 1 1 d . . . . .
H1A H 1.3415 0.1206 0.2220 0.026 Uiso 1 1 calc R U . . .
H1B H 1.1508 0.1310 0.2564 0.026 Uiso 1 1 calc R U . . .
C2 C 1.1073(17) -0.0019(6) 0.2310(2) 0.0180(18) Uani 1 1 d . . . . .
C3 C 0.9030(17) -0.0413(6) 0.2553(3) 0.0189(18) Uani 1 1 d . . . . .
C4 C 0.7608(18) 0.0056(7) 0.2801(3) 0.023(2) Uani 1 1 d . . . . .
H4 H 0.7759 0.0749 0.2841 0.028 Uiso 1 1 calc R U . . .
C5 C 0.5911(18) -0.0592(8) 0.2990(3) 0.026(2) Uani 1 1 d . . . . .
H5 H 0.4773 -0.0390 0.3175 0.031 Uiso 1 1 calc R U . . .
C6 C 0.604(2) -0.1557(8) 0.2883(3) 0.032(2) Uani 1 1 d . . . . .
H6 H 0.5026 -0.2098 0.2985 0.039 Uiso 1 1 calc R U . . .
C7 C 0.9519(16) 0.1268(6) 0.1568(2) 0.0159(17) Uani 1 1 d . . . . .
C8 C 0.7539(16) 0.0659(6) 0.1528(3) 0.0182(18) Uani 1 1 d . . . . .
H8 H 0.6405 0.0515 0.1733 0.022 Uiso 1 1 calc R U . . .
C9 C 0.7221(18) 0.0259(7) 0.1184(3) 0.023(2) Uani 1 1 d . . . . .
H9 H 0.5839 -0.0150 0.1154 0.028 Uiso 1 1 calc R U . . .
C10 C 0.890(2) 0.0447(7) 0.0883(3) 0.025(2) Uani 1 1 d . . . . .
C11 C 1.0904(18) 0.1036(7) 0.0935(3) 0.023(2) Uani 1 1 d . . . . .
H11 H 1.2080 0.1157 0.0734 0.028 Uiso 1 1 calc R U . . .
C12 C 1.1231(17) 0.1455(7) 0.1274(3) 0.0209(19) Uani 1 1 d . . . . .
H12 H 1.2610 0.1865 0.1306 0.025 Uiso 1 1 calc R U . . .
C13 C 0.852(3) 0.0023(9) 0.0506(3) 0.046(3) Uani 1 1 d . . . . .
H13A H 0.9599 0.0372 0.0311 0.069 Uiso 1 1 calc R U . . .
H13B H 0.6830 0.0122 0.0433 0.069 Uiso 1 1 calc R U . . .
H13C H 0.8898 -0.0700 0.0531 0.069 Uiso 1 1 calc R U . . .
C14 C 0.7071(19) 0.3926(7) 0.2739(3) 0.026(2) Uani 1 1 d . . . . .
H14A H 0.8747 0.3917 0.2834 0.031 Uiso 1 1 calc R U . . .
H14B H 0.7133 0.3683 0.2482 0.031 Uiso 1 1 calc R U . . .
C15 C 0.6133(17) 0.5008(7) 0.2707(2) 0.0177(18) Uani 1 1 d . . . . .
C16 C 0.4154(18) 0.5291(7) 0.2462(2) 0.0210(19) Uani 1 1 d . . . . .
C17 C 0.2926(18) 0.4740(7) 0.2221(2) 0.022(2) Uani 1 1 d . . . . .
H17 H 0.3294 0.4055 0.2189 0.027 Uiso 1 1 calc R U . . .
C18 C 0.1076(19) 0.5277(8) 0.2028(3) 0.026(2) Uani 1 1 d . . . . .
H18 H 0.0062 0.4999 0.1851 0.031 Uiso 1 1 calc R U . . .
C19 C 0.089(2) 0.6242(8) 0.2123(3) 0.030(2) Uani 1 1 d . . . . .
H19 H -0.0267 0.6715 0.2020 0.036 Uiso 1 1 calc R U . . .
C20 C 0.4758(15) 0.3681(6) 0.3469(2) 0.0142(17) Uani 1 1 d . . . . .
C21 C 0.2722(17) 0.4283(7) 0.3507(3) 0.0220(19) Uani 1 1 d . . . . .
H21 H 0.1662 0.4423 0.3301 0.026 Uiso 1 1 calc R U . . .
C22 C 0.2254(19) 0.4680(7) 0.3854(3) 0.025(2) Uani 1 1 d . . . . .
H22 H 0.0850 0.5082 0.3885 0.030 Uiso 1 1 calc R U . . .
C23 C 0.3838(18) 0.4490(7) 0.4156(3) 0.023(2) Uani 1 1 d . . . . .
C24 C 0.5886(19) 0.3905(7) 0.4110(3) 0.024(2) Uani 1 1 d . . . . .
H24 H 0.6968 0.3774 0.4314 0.029 Uiso 1 1 calc R U . . .
C25 C 0.6366(17) 0.3508(6) 0.3765(3) 0.0196(19) Uani 1 1 d . . . . .
H25 H 0.7790 0.3119 0.3732 0.024 Uiso 1 1 calc R U . . .
C26 C 0.325(2) 0.4882(9) 0.4538(3) 0.041(3) Uani 1 1 d . . . . .
H26A H 0.3532 0.4346 0.4743 0.061 Uiso 1 1 calc R U . . .
H26B H 0.1550 0.5093 0.4547 0.061 Uiso 1 1 calc R U . . .
H26C H 0.4303 0.5460 0.4571 0.061 Uiso 1 1 calc R U . . .
C27 C 0.0418(16) 0.7971(6) 0.4047(2) 0.0153(17) Uani 1 1 d . . . . .
C28 C -0.1605(18) 0.7453(7) 0.4189(3) 0.024(2) Uani 1 1 d . . . . .
H28 H -0.2234 0.7485 0.4441 0.029 Uiso 1 1 calc R U . . .
C29 C -0.266(2) 0.6867(7) 0.3924(3) 0.032(2) Uani 1 1 d . . . . .
H29 H -0.4114 0.6486 0.3971 0.038 Uiso 1 1 calc R U . . .
C30 C -0.1319(17) 0.6917(7) 0.3589(3) 0.024(2) Uani 1 1 d . . . . .
H30 H -0.1706 0.6551 0.3380 0.029 Uiso 1 1 calc R U . . .
C31 C 0.1967(16) 0.8663(7) 0.4226(2) 0.0158(17) Uani 1 1 d . . . . .
C32 C 0.1275(16) 0.8923(6) 0.4626(2) 0.0152(17) Uani 1 1 d . . . . .
H32A H -0.0462 0.8765 0.4682 0.018 Uiso 1 1 calc R U . . .
H32B H 0.1521 0.9654 0.4644 0.018 Uiso 1 1 calc R U . . .
C33 C 0.1815(17) 0.8468(7) 0.5406(2) 0.0171(18) Uani 1 1 d . . . . .
C34 C 0.2930(16) 0.9161(6) 0.5617(2) 0.0169(17) Uani 1 1 d . . . . .
H34 H 0.4398 0.9486 0.5527 0.020 Uiso 1 1 calc R U . . .
C35 C 0.1865(17) 0.9364(7) 0.5957(2) 0.0183(18) Uani 1 1 d . . . . .
H35 H 0.2605 0.9841 0.6102 0.022 Uiso 1 1 calc R U . . .
C36 C -0.0259(16) 0.8891(6) 0.6094(2) 0.0170(18) Uani 1 1 d . . . . .
C37 C -0.1349(17) 0.8189(6) 0.5875(2) 0.0175(18) Uani 1 1 d . . . . .
H37 H -0.2806 0.7858 0.5966 0.021 Uiso 1 1 calc R U . . .
C38 C -0.0340(17) 0.7978(7) 0.5532(2) 0.0187(18) Uani 1 1 d . . . . .
H38 H -0.1088 0.7510 0.5384 0.022 Uiso 1 1 calc R U . . .
C39 C -0.1392(17) 0.9098(7) 0.6468(2) 0.0217(19) Uani 1 1 d . . . . .
H39A H -0.0901 0.8575 0.6666 0.033 Uiso 1 1 calc R U . . .
H39B H -0.3165 0.9096 0.6450 0.033 Uiso 1 1 calc R U . . .
H39C H -0.0852 0.9760 0.6534 0.033 Uiso 1 1 calc R U . . .
C40 C 0.6279(16) 0.6058(6) 1.0382(2) 0.0149(17) Uani 1 1 d . . . . .
H40A H 0.4561 0.6233 1.0333 0.018 Uiso 1 1 calc R U . . .
H40B H 0.6499 0.5330 1.0355 0.018 Uiso 1 1 calc R U . . .
C41 C 0.6906(16) 0.6280(6) 1.0788(2) 0.0158(17) Uani 1 1 d . . . . .
C42 C 0.5324(16) 0.6966(7) 1.0974(2) 0.0181(18) Uani 1 1 d . . . . .
C43 C 0.3258(18) 0.7472(7) 1.0846(3) 0.025(2) Uani 1 1 d . . . . .
H43 H 0.2601 0.7426 1.0602 0.030 Uiso 1 1 calc R U . . .
C44 C 0.2252(18) 0.8058(7) 1.1119(3) 0.026(2) Uani 1 1 d . . . . .
H44 H 0.0840 0.8461 1.1079 0.031 Uiso 1 1 calc R U . . .
C45 C 0.3506(19) 0.7989(7) 1.1445(3) 0.027(2) Uani 1 1 d . . . . .
H45 H 0.3069 0.8341 1.1659 0.032 Uiso 1 1 calc R U . . .
C46 C 0.6952(16) 0.6568(6) 0.9609(2) 0.0159(17) Uani 1 1 d . . . . .
C47 C 0.8002(16) 0.5874(6) 0.9390(2) 0.0169(18) Uani 1 1 d . . . . .
H47 H 0.9417 0.5516 0.9472 0.020 Uiso 1 1 calc R U . . .
C48 C 0.6957(16) 0.5704(7) 0.9046(2) 0.0181(18) Uani 1 1 d . . . . .
H48 H 0.7687 0.5235 0.8892 0.022 Uiso 1 1 calc R U . . .
C49 C 0.4860(16) 0.6211(7) 0.8926(2) 0.0164(17) Uani 1 1 d . . . . .
C50 C 0.3835(16) 0.6914(7) 0.9156(2) 0.0181(18) Uani 1 1 d . . . . .
H50 H 0.2416 0.7272 0.9075 0.022 Uiso 1 1 calc R U . . .
C51 C 0.4850(16) 0.7094(6) 0.9495(2) 0.0165(17) Uani 1 1 d . . . . .
H51 H 0.4136 0.7567 0.9649 0.020 Uiso 1 1 calc R U . . .
C52 C 0.3751(18) 0.6037(7) 0.8556(2) 0.023(2) Uani 1 1 d . . . . .
H52A H 0.4317 0.6559 0.8358 0.034 Uiso 1 1 calc R U . . .
H52B H 0.1977 0.6068 0.8582 0.034 Uiso 1 1 calc R U . . .
H52C H 0.4230 0.5371 0.8484 0.034 Uiso 1 1 calc R U . . .
O1 O 1.1137(13) 0.2809(4) 0.18922(19) 0.0241(15) Uani 1 1 d . . . . .
O2 O 0.7395(12) 0.1934(5) 0.21594(18) 0.0224(14) Uani 1 1 d . . . . .
O3 O 1.2274(14) -0.0546(5) 0.21128(19) 0.0296(16) Uani 1 1 d . . . . .
O4 O 0.2901(12) 0.2998(5) 0.28813(19) 0.0221(14) Uani 1 1 d . . . . .
O5 O 0.6651(13) 0.2201(5) 0.3138(2) 0.0275(16) Uani 1 1 d . . . . .
O6 O 0.7140(13) 0.5605(5) 0.29012(18) 0.0272(16) Uani 1 1 d . . . . .
O7 O 0.5543(12) 0.8589(6) 0.49377(18) 0.0314(18) Uani 1 1 d . . . . .
O8 O 0.2754(16) 0.7160(5) 0.49183(19) 0.0362(19) Uani 1 1 d . . . . .
O9 O 0.3759(12) 0.9048(5) 0.40653(18) 0.0226(14) Uani 1 1 d . . . . .
O10 O 1.0624(12) 0.6382(6) 1.00641(19) 0.0318(17) Uani 1 1 d . . . . .
O11 O 0.7906(17) 0.7827(5) 1.0109(2) 0.039(2) Uani 1 1 d . . . . .
O12 O 0.8662(12) 0.5891(5) 1.09416(18) 0.0225(14) Uani 1 1 d . . . . .
S1 S 0.9795(4) 0.18830(16) 0.19881(6) 0.0175(5) Uani 1 1 d . . . . .
S2 S 0.8256(5) -0.16620(18) 0.25446(7) 0.0282(6) Uani 1 1 d . . . . .
S3 S 0.5230(4) 0.30862(16) 0.30484(6) 0.0192(5) Uani 1 1 d . . . . .
S4 S 0.2990(5) 0.65018(17) 0.24480(7) 0.0261(5) Uani 1 1 d . . . . .
S5 S 0.3113(4) 0.82108(17) 0.49661(6) 0.0202(5) Uani 1 1 d . . . . .
S6 S 0.1087(5) 0.76971(19) 0.35901(7) 0.0265(6) Uani 1 1 d . . . . .
S7 S 0.8206(4) 0.67812(18) 1.00478(6) 0.0208(5) Uani 1 1 d . . . . .
S8 S 0.5951(5) 0.72056(19) 1.14336(7) 0.0257(5) Uani 1 1 d . . . . .

loop_
_atom_site_aniso_label
_atom_site_aniso_U_11
_atom_site_aniso_U_22
_atom_site_aniso_U_33
_atom_site_aniso_U_23
_atom_site_aniso_U_13
_atom_site_aniso_U_12
C1 0.020(5) 0.023(5) 0.022(5) -0.006(4) -0.011(4) -0.003(4)
C2 0.024(5) 0.011(4) 0.019(4) -0.002(3) -0.005(4) -0.001(3)
C3 0.023(5) 0.009(4) 0.025(5) -0.006(3) 0.001(4) 0.001(3)
C4 0.031(6) 0.016(4) 0.023(5) -0.005(4) -0.003(4) 0.002(4)
C5 0.018(5) 0.038(6) 0.023(5) -0.011(4) 0.000(4) 0.005(4)
C6 0.036(6) 0.035(6) 0.026(5) -0.007(4) 0.004(4) -0.020(5)
C7 0.013(4) 0.012(4) 0.023(4) -0.005(3) -0.005(3) -0.002(3)
C8 0.015(4) 0.016(4) 0.024(5) -0.005(3) 0.000(4) -0.004(3)
C9 0.025(5) 0.017(4) 0.029(5) -0.008(4) 0.000(4) -0.008(4)
C10 0.041(6) 0.017(4) 0.019(5) -0.009(4) 0.004(4) -0.009(4)
C11 0.030(5) 0.014(4) 0.025(5) -0.002(4) 0.005(4) 0.002(4)
C12 0.023(5) 0.015(4) 0.025(5) -0.002(3) 0.001(4) -0.002(4)
C13 0.090(11) 0.029(6) 0.021(5) -0.017(4) -0.003(6) 0.003(6)
C14 0.033(6) 0.026(5) 0.019(5) -0.010(4) 0.002(4) 0.005(4)
C15 0.022(5) 0.019(4) 0.012(4) -0.005(3) 0.007(3) -0.006(4)
C16 0.032(6) 0.015(4) 0.016(4) -0.004(3) 0.003(4) -0.003(4)
C17 0.030(5) 0.023(5) 0.015(4) -0.008(4) 0.005(4) -0.013(4)
C18 0.030(6) 0.034(5) 0.016(4) -0.009(4) -0.002(4) -0.011(4)
C19 0.036(6) 0.030(5) 0.024(5) -0.005(4) -0.005(4) 0.005(5)
C20 0.012(4) 0.011(4) 0.020(4) -0.004(3) 0.000(3) 0.000(3)
C21 0.018(5) 0.020(5) 0.028(5) 0.000(4) -0.003(4) 0.005(4)
C22 0.025(5) 0.019(5) 0.032(5) -0.006(4) -0.004(4) 0.000(4)
C23 0.031(6) 0.012(4) 0.026(5) -0.002(3) 0.002(4) -0.004(4)
C24 0.036(6) 0.016(4) 0.022(5) -0.003(4) -0.009(4) 0.000(4)
C25 0.022(5) 0.011(4) 0.026(5) 0.000(3) -0.007(4) 0.003(3)
C26 0.056(8) 0.040(7) 0.028(6) -0.015(5) -0.001(5) 0.008(6)
C27 0.017(4) 0.015(4) 0.015(4) -0.007(3) -0.005(3) 0.005(3)
C28 0.023(5) 0.023(5) 0.026(5) -0.007(4) 0.003(4) -0.005(4)
C29 0.031(6) 0.019(5) 0.047(6) -0.009(4) -0.002(5) -0.009(4)
C30 0.019(5) 0.023(5) 0.034(5) -0.010(4) -0.006(4) 0.000(4)
C31 0.012(4) 0.020(4) 0.015(4) -0.003(3) -0.002(3) 0.003(3)
C32 0.020(5) 0.012(4) 0.013(4) -0.004(3) 0.000(3) -0.006(3)
C33 0.020(5) 0.017(4) 0.014(4) -0.001(3) 0.000(3) 0.004(3)
C34 0.013(4) 0.017(4) 0.020(4) -0.003(3) 0.003(3) 0.001(3)
C35 0.021(5) 0.017(4) 0.017(4) -0.003(3) -0.003(3) 0.003(4)
C36 0.019(5) 0.015(4) 0.017(4) -0.002(3) -0.002(3) 0.009(3)
C37 0.017(5) 0.015(4) 0.019(4) 0.001(3) -0.001(3) 0.000(3)
C38 0.020(5) 0.017(4) 0.018(4) 0.000(3) -0.005(4) -0.002(4)
C39 0.021(5) 0.025(5) 0.019(4) 0.002(4) -0.001(4) -0.003(4)
C40 0.013(4) 0.014(4) 0.018(4) -0.008(3) 0.005(3) -0.001(3)
C41 0.016(4) 0.014(4) 0.017(4) 0.001(3) -0.004(3) -0.005(3)
C42 0.017(5) 0.024(5) 0.014(4) -0.006(3) 0.002(3) -0.005(4)
C43 0.024(5) 0.023(5) 0.029(5) -0.005(4) 0.001(4) -0.004(4)
C44 0.017(5) 0.021(5) 0.040(6) -0.007(4) 0.006(4) -0.002(4)
C45 0.033(6) 0.013(4) 0.034(5) -0.009(4) 0.012(4) 0.001(4)
C46 0.014(4) 0.018(4) 0.016(4) -0.001(3) -0.003(3) -0.008(3)
C47 0.015(4) 0.018(4) 0.017(4) 0.001(3) 0.000(3) 0.000(3)
C48 0.015(5) 0.017(4) 0.022(4) -0.003(3) 0.006(3) -0.007(3)
C49 0.014(4) 0.020(4) 0.015(4) 0.002(3) -0.002(3) 0.001(3)
C50 0.013(4) 0.018(4) 0.021(4) 0.005(3) 0.000(3) -0.003(3)
C51 0.017(5) 0.016(4) 0.017(4) -0.004(3) 0.004(3) -0.002(3)
C52 0.026(5) 0.027(5) 0.016(4) -0.002(4) -0.006(4) -0.003(4)
O1 0.034(4) 0.008(3) 0.031(4) -0.003(3) -0.005(3) -0.009(3)
O2 0.021(4) 0.018(3) 0.029(4) -0.006(3) 0.002(3) 0.010(3)
O3 0.039(4) 0.029(4) 0.022(3) -0.011(3) 0.006(3) 0.014(3)
O4 0.021(4) 0.015(3) 0.030(4) -0.002(3) 0.002(3) -0.002(3)
O5 0.036(4) 0.015(3) 0.033(4) -0.007(3) 0.002(3) 0.009(3)
O6 0.035(4) 0.026(4) 0.022(3) -0.011(3) -0.003(3) -0.008(3)
O7 0.011(3) 0.072(6) 0.013(3) -0.011(3) 0.002(2) 0.008(3)
O8 0.069(6) 0.017(3) 0.024(4) -0.007(3) -0.003(4) 0.023(4)
O9 0.024(4) 0.024(3) 0.021(3) -0.006(3) 0.001(3) -0.007(3)
O10 0.006(3) 0.067(5) 0.022(3) -0.007(3) -0.001(3) -0.008(3)
O11 0.075(6) 0.017(4) 0.027(4) -0.007(3) 0.003(4) -0.021(4)
O12 0.023(4) 0.022(3) 0.023(3) -0.003(3) -0.001(3) 0.005(3)
S1 0.0187(11) 0.0139(10) 0.0208(11) -0.0055(8) -0.0022(8) -0.0041(8)
S2 0.0419(16) 0.0154(11) 0.0284(13) -0.0095(9) 0.0068(11) -0.0043(10)
S3 0.0241(12) 0.0144(10) 0.0200(11) -0.0056(8) -0.0012(9) -0.0002(9)
S4 0.0360(15) 0.0158(11) 0.0283(12) -0.0098(9) -0.0055(10) -0.0016(10)
S5 0.0221(12) 0.0227(11) 0.0166(10) -0.0057(8) -0.0010(9) 0.0108(9)
S6 0.0349(15) 0.0284(13) 0.0179(11) -0.0109(9) 0.0015(10) -0.0068(11)
S7 0.0213(12) 0.0245(12) 0.0172(11) -0.0059(9) 0.0013(9) -0.0131(9)
S8 0.0295(14) 0.0297(13) 0.0197(11) -0.0112(9) 0.0009(10) 0.0025(10)

loop_
_atom_type_symbol
_atom_type_description
_atom_type_scat_dispersion_real
_atom_type_scat_dispersion_imag
_atom_type_scat_source
C C 0.0033 0.0016 'International Tables Vol C Tables 4.2.6.8 and 6.1.1.4'
H H 0.0000 0.0000 'International Tables Vol C Tables 4.2.6.8 and 6.1.1.4'
O O 0.0106 0.0060 'International Tables Vol C Tables 4.2.6.8 and 6.1.1.4'
S S 0.1246 0.1234 'International Tables Vol C Tables 4.2.6.8 and 6.1.1.4'

loop_
_geom_angle_atom_site_label_1
_geom_angle_atom_site_label_2
_geom_angle_atom_site_label_3
_geom_angle
_geom_angle_site_symmetry_1
_geom_angle_site_symmetry_3
_geom_angle_publ_flag
C2 C1 S1 112.4(6) . . ?
C2 C1 H1A 109.1 . . ?
S1 C1 H1A 109.1 . . ?
C2 C1 H1B 109.1 . . ?
S1 C1 H1B 109.1 . . ?
H1A C1 H1B 107.9 . . ?
O3 C2 C3 122.7(8) . . ?
O3 C2 C1 119.1(9) . . ?
C3 C2 C1 118.2(8) . . ?
C4 C3 C2 129.9(8) . . ?
C4 C3 S2 112.1(7) . . ?
C2 C3 S2 118.0(6) . . ?
C3 C4 C5 112.3(8) . . ?
C3 C4 H4 123.9 . . ?
C5 C4 H4 123.9 . . ?
C6 C5 C4 113.0(9) . . ?
C6 C5 H5 123.5 . . ?
C4 C5 H5 123.5 . . ?
C5 C6 S2 111.6(8) . . ?
C5 C6 H6 124.2 . . ?
S2 C6 H6 124.2 . . ?
C8 C7 C12 120.9(8) . . ?
C8 C7 S1 119.6(7) . . ?
C12 C7 S1 119.3(7) . . ?
C7 C8 C9 119.2(8) . . ?
C7 C8 H8 120.4 . . ?
C9 C8 H8 120.4 . . ?
C8 C9 C10 121.0(9) . . ?
C8 C9 H9 119.5 . . ?
C10 C9 H9 119.5 . . ?
C11 C10 C9 118.6(8) . . ?
C11 C10 C13 120.6(10) . . ?
C9 C10 C13 120.8(10) . . ?
C10 C11 C12 121.1(9) . . ?
C10 C11 H11 119.4 . . ?
C12 C11 H11 119.4 . . ?
C11 C12 C7 119.1(9) . . ?
C11 C12 H12 120.4 . . ?
C7 C12 H12 120.4 . . ?
C10 C13 H13A 109.5 . . ?
C10 C13 H13B 109.5 . . ?
H13A C13 H13B 109.5 . . ?
C10 C13 H13C 109.5 . . ?
H13A C13 H13C 109.5 . . ?
H13B C13 H13C 109.5 . . ?
C15 C14 S3 112.9(7) . . ?
C15 C14 H14A 109.0 . . ?
S3 C14 H14A 109.0 . . ?
C15 C14 H14B 109.0 . . ?
S3 C14 H14B 109.0 . . ?
H14A C14 H14B 107.8 . . ?
O6 C15 C16 123.2(8) . . ?
O6 C15 C14 117.0(9) . . ?
C16 C15 C14 119.8(8) . . ?
C17 C16 C15 130.2(9) . . ?
C17 C16 S4 110.3(8) . . ?
C15 C16 S4 119.5(7) . . ?
C16 C17 C18 113.7(9) . . ?
C16 C17 H17 123.2 . . ?
C18 C17 H17 123.2 . . ?
C19 C18 C17 112.5(9) . . ?
C19 C18 H18 123.8 . . ?
C17 C18 H18 123.8 . . ?
C18 C19 S4 111.9(8) . . ?
C18 C19 H19 124.0 . . ?
S4 C19 H19 124.0 . . ?
C25 C20 C21 120.7(8) . . ?
C25 C20 S3 119.6(7) . . ?
C21 C20 S3 119.6(7) . . ?
C20 C21 C22 119.1(9) . . ?
C20 C21 H21 120.4 . . ?
C22 C21 H21 120.4 . . ?
C21 C22 C23 120.5(9) . . ?
C21 C22 H22 119.7 . . ?
C23 C22 H22 119.7 . . ?
C24 C23 C22 119.5(9) . . ?
C24 C23 C26 120.2(9) . . ?
C22 C23 C26 120.2(9) . . ?
C23 C24 C25 120.3(9) . . ?
C23 C24 H24 119.9 . . ?
C25 C24 H24 119.9 . . ?
C20 C25 C24 119.8(9) . . ?
C20 C25 H25 120.1 . . ?
C24 C25 H25 120.1 . . ?
C23 C26 H26A 109.5 . . ?
C23 C26 H26B 109.5 . . ?
H26A C26 H26B 109.5 . . ?
C23 C26 H26C 109.5 . . ?
H26A C26 H26C 109.5 . . ?
H26B C26 H26C 109.5 . . ?
C28 C27 C31 129.9(8) . . ?
C28 C27 S6 110.6(7) . . ?
C31 C27 S6 119.5(7) . . ?
C27 C28 C29 113.2(9) . . ?
C27 C28 H28 123.4 . . ?
C29 C28 H28 123.4 . . ?
C30 C29 C28 111.4(9) . . ?
C30 C29 H29 124.3 . . ?
C28 C29 H29 124.3 . . ?
C29 C30 S6 112.5(7) . . ?
C29 C30 H30 123.7 . . ?
S6 C30 H30 123.7 . . ?
O9 C31 C27 122.2(8) . . ?
O9 C31 C32 119.3(8) . . ?
C27 C31 C32 118.4(7) . . ?
C31 C32 S5 109.6(6) . . ?
C31 C32 H32A 109.8 . . ?
S5 C32 H32A 109.8 . . ?
C31 C32 H32B 109.8 . . ?
S5 C32 H32B 109.8 . . ?
H32A C32 H32B 108.2 . . ?
C34 C33 C38 121.8(8) . . ?
C34 C33 S5 119.5(7) . . ?
C38 C33 S5 118.7(7) . . ?
C35 C34 C33 118.6(8) . . ?
C35 C34 H34 120.7 . . ?
C33 C34 H34 120.7 . . ?
C34 C35 C36 121.5(8) . . ?
C34 C35 H35 119.3 . . ?
C36 C35 H35 119.3 . . ?
C35 C36 C37 118.7(8) . . ?
C35 C36 C39 121.5(8) . . ?
C37 C36 C39 119.8(8) . . ?
C38 C37 C36 121.1(8) . . ?
C38 C37 H37 119.4 . . ?
C36 C37 H37 119.4 . . ?
C37 C38 C33 118.2(8) . . ?
C37 C38 H38 120.9 . . ?
C33 C38 H38 120.9 . . ?
C36 C39 H39A 109.5 . . ?
C36 C39 H39B 109.5 . . ?
H39A C39 H39B 109.5 . . ?
C36 C39 H39C 109.5 . . ?
H39A C39 H39C 109.5 . . ?
H39B C39 H39C 109.5 . . ?
C41 C40 S7 109.5(6) . . ?
C41 C40 H40A 109.8 . . ?
S7 C40 H40A 109.8 . . ?
C41 C40 H40B 109.8 . . ?
S7 C40 H40B 109.8 . . ?
H40A C40 H40B 108.2 . . ?
O12 C41 C42 122.2(8) . . ?
O12 C41 C40 120.4(8) . . ?
C42 C41 C40 117.4(7) . . ?
C43 C42 C41 130.4(8) . . ?
C43 C42 S8 111.3(7) . . ?
C41 C42 S8 118.3(7) . . ?
C42 C43 C44 112.1(9) . . ?
C42 C43 H43 124.0 . . ?
C44 C43 H43 124.0 . . ?
C45 C44 C43 112.8(9) . . ?
C45 C44 H44 123.6 . . ?
C43 C44 H44 123.6 . . ?
C44 C45 S8 112.9(7) . . ?
C44 C45 H45 123.5 . . ?
S8 C45 H45 123.5 . . ?
C47 C46 C51 121.3(8) . . ?
C47 C46 S7 119.9(7) . . ?
C51 C46 S7 118.7(7) . . ?
C46 C47 C48 119.0(8) . . ?
C46 C47 H47 120.5 . . ?
C48 C47 H47 120.5 . . ?
C47 C48 C49 121.0(8) . . ?
C47 C48 H48 119.5 . . ?
C49 C48 H48 119.5 . . ?
C48 C49 C50 118.6(8) . . ?
C48 C49 C52 121.1(8) . . ?
C50 C49 C52 120.3(8) . . ?
C51 C50 C49 121.1(8) . . ?
C51 C50 H50 119.5 . . ?
C49 C50 H50 119.5 . . ?
C50 C51 C46 118.9(8) . . ?
C50 C51 H51 120.5 . . ?
C46 C51 H51 120.5 . . ?
C49 C52 H52A 109.5 . . ?
C49 C52 H52B 109.5 . . ?
H52A C52 H52B 109.5 . . ?
C49 C52 H52C 109.5 . . ?
H52A C52 H52C 109.5 . . ?
H52B C52 H52C 109.5 . . ?
O2 S1 O1 118.9(4) . . ?
O2 S1 C7 107.3(4) . . ?
O1 S1 C7 108.1(4) . . ?
O2 S1 C1 109.2(4) . . ?
O1 S1 C1 105.8(4) . . ?
C7 S1 C1 107.1(4) . . ?
C6 S2 C3 91.0(5) . . ?
O5 S3 O4 119.5(4) . . ?
O5 S3 C20 108.2(4) . . ?
O4 S3 C20 107.0(4) . . ?
O5 S3 C14 106.5(5) . . ?
O4 S3 C14 108.7(4) . . ?
C20 S3 C14 106.2(4) . . ?
C19 S4 C16 91.6(5) . . ?
O7 S5 O8 117.6(5) . . ?
O7 S5 C33 108.9(4) . . ?
O8 S5 C33 108.9(4) . . ?
O7 S5 C32 109.7(4) . . ?
O8 S5 C32 107.3(4) . . ?
C33 S5 C32 103.4(4) . . ?
C30 S6 C27 92.2(5) . . ?
O10 S7 O11 117.2(5) . . ?
O10 S7 C46 109.3(4) . . ?
O11 S7 C46 109.0(4) . . ?
O10 S7 C40 109.8(4) . . ?
O11 S7 C40 107.8(4) . . ?
C46 S7 C40 102.7(4) . . ?
C45 S8 C42 90.9(5) . . ?

loop_
_geom_bond_atom_site_label_1
_geom_bond_atom_site_label_2
_geom_bond_distance
_geom_bond_site_symmetry_2
_geom_bond_publ_flag
C1 C2 1.528(12) . ?
C1 S1 1.802(9) . ?
C1 H1A 0.9900 . ?
C1 H1B 0.9900 . ?
C2 O3 1.218(11) . ?
C2 C3 1.463(13) . ?
C3 C4 1.357(13) . ?
C3 S2 1.719(9) . ?
C4 C5 1.385(14) . ?
C4 H4 0.9500 . ?
C5 C6 1.375(14) . ?
C5 H5 0.9500 . ?
C6 S2 1.699(11) . ?
C6 H6 0.9500 . ?
C7 C8 1.377(12) . ?
C7 C12 1.387(13) . ?
C7 S1 1.772(9) . ?
C8 C9 1.384(12) . ?
C8 H8 0.9500 . ?
C9 C10 1.395(13) . ?
C9 H9 0.9500 . ?
C10 C11 1.381(14) . ?
C10 C13 1.513(13) . ?
C11 C12 1.384(13) . ?
C11 H11 0.9500 . ?
C12 H12 0.9500 . ?
C13 H13A 0.9800 . ?
C13 H13B 0.9800 . ?
C13 H13C 0.9800 . ?
C14 C15 1.524(13) . ?
C14 S3 1.783(10) . ?
C14 H14A 0.9900 . ?
C14 H14B 0.9900 . ?
C15 O6 1.237(11) . ?
C15 C16 1.437(13) . ?
C16 C17 1.365(12) . ?
C16 S4 1.731(9) . ?
C17 C18 1.398(15) . ?
C17 H17 0.9500 . ?
C18 C19 1.360(14) . ?
C18 H18 0.9500 . ?
C19 S4 1.708(11) . ?
C19 H19 0.9500 . ?
C20 C25 1.388(12) . ?
C20 C21 1.389(12) . ?
C20 S3 1.761(8) . ?
C21 C22 1.397(13) . ?
C21 H21 0.9500 . ?
C22 C23 1.399(14) . ?
C22 H22 0.9500 . ?
C23 C24 1.386(14) . ?
C23 C26 1.518(13) . ?
C24 C25 1.393(13) . ?
C24 H24 0.9500 . ?
C25 H25 0.9500 . ?
C26 H26A 0.9800 . ?
C26 H26B 0.9800 . ?
C26 H26C 0.9800 . ?
C27 C28 1.368(13) . ?
C27 C31 1.453(12) . ?
C27 S6 1.719(8) . ?
C28 C29 1.411(14) . ?
C28 H28 0.9500 . ?
C29 C30 1.374(15) . ?
C29 H29 0.9500 . ?
C30 S6 1.684(10) . ?
C30 H30 0.9500 . ?
C31 O9 1.214(11) . ?
C31 C32 1.527(11) . ?
C32 S5 1.789(9) . ?
C32 H32A 0.9900 . ?
C32 H32B 0.9900 . ?
C33 C34 1.391(12) . ?
C33 C38 1.397(13) . ?
C33 S5 1.757(9) . ?
C34 C35 1.374(12) . ?
C34 H34 0.9500 . ?
C35 C36 1.382(13) . ?
C35 H35 0.9500 . ?
C36 C37 1.411(12) . ?
C36 C39 1.496(12) . ?
C37 C38 1.373(12) . ?
C37 H37 0.9500 . ?
C38 H38 0.9500 . ?
C39 H39A 0.9800 . ?
C39 H39B 0.9800 . ?
C39 H39C 0.9800 . ?
C40 C41 1.538(11) . ?
C40 S7 1.778(8) . ?
C40 H40A 0.9900 . ?
C40 H40B 0.9900 . ?
C41 O12 1.213(11) . ?
C41 C42 1.452(12) . ?
C42 C43 1.385(14) . ?
C42 S8 1.727(9) . ?
C43 C44 1.400(13) . ?
C43 H43 0.9500 . ?
C44 C45 1.354(15) . ?
C44 H44 0.9500 . ?
C45 S8 1.705(10) . ?
C45 H45 0.9500 . ?
C46 C47 1.379(12) . ?
C46 C51 1.400(12) . ?
C46 S7 1.761(9) . ?
C47 C48 1.392(12) . ?
C47 H47 0.9500 . ?
C48 C49 1.392(12) . ?
C48 H48 0.9500 . ?
C49 C50 1.405(12) . ?
C49 C52 1.494(12) . ?
C50 C51 1.375(12) . ?
C50 H50 0.9500 . ?
C51 H51 0.9500 . ?
C52 H52A 0.9800 . ?
C52 H52B 0.9800 . ?
C52 H52C 0.9800 . ?
O1 S1 1.445(6) . ?
O2 S1 1.444(7) . ?
O4 S3 1.435(7) . ?
O5 S3 1.429(7) . ?
O7 S5 1.428(7) . ?
O8 S5 1.438(7) . ?
O10 S7 1.434(7) . ?
O11 S7 1.437(7) . ?
